data_7222214
loop_
_publ_author_name
'Wang, Xiao-Feng'
'Yu, Min'
'Liu, Guang-Xiang'

_publ_section_title
;
 A series of coordination polymers based on varied polycarboxylates and
 different imidazole-containing ligands: Syntheses, crystal structures and
 physical properties
;
_journal_name_full 'RSC Adv.'
_journal_paper_doi 10.1039/C5RA16112F
_journal_year 2015
_chemical_formula_moiety 'C33 H33 N6 Ni O4, H2 O'
_chemical_formula_sum 'C33 H35 N6 Ni O5'
_chemical_formula_weight 654.38
_chemical_name_systematic
; 
 ? 
;
_space_group_IT_number 2
_symmetry_cell_setting triclinic
_symmetry_space_group_name_Hall '-P 1'
_symmetry_space_group_name_H-M 'P -1'
_atom_sites_solution_hydrogens geom
_atom_sites_solution_primary direct
_atom_sites_solution_secondary difmap
_audit_creation_method SHELXL-97
_cell_angle_alpha 74.5820(10)
_cell_angle_beta 79.4070(10)
_cell_angle_gamma 83.0710(10)
_cell_formula_units_Z 2
_cell_length_a 8.9712(9)
_cell_length_b 10.0571(10)
_cell_length_c 18.3348(19)
_cell_measurement_reflns_used 1704
_cell_measurement_temperature 293(2)
_cell_measurement_theta_max 0.00
_cell_measurement_theta_min 0.00
_cell_volume 1563.0(3)
_computing_cell_refinement 'SAINT (Bruker, 2000)'
_computing_data_collection 'SMART (Bruker, 2000)'
_computing_data_reduction SAINT
_computing_molecular_graphics 'SHELXTL (Sheldrick, 2008)'
_computing_publication_material SHELXTL
_computing_structure_refinement 'SHELXL97 (Sheldrick, 2008)'
_computing_structure_solution 'SHELXS97 (Sheldrick, 2008)'
_diffrn_ambient_temperature 293(2)
_diffrn_measured_fraction_theta_full 0.987
_diffrn_measured_fraction_theta_max 0.987
_diffrn_measurement_device_type 'Bruker Smart Aepex CCD area detector'
_diffrn_measurement_method 'phi and omega scans'
_diffrn_radiation_monochromator graphite
_diffrn_radiation_source 'sealed tube'
_diffrn_radiation_type MoK\a
_diffrn_radiation_wavelength 0.71073
_diffrn_reflns_av_R_equivalents 0.0434
_diffrn_reflns_av_sigmaI/netI 0.0757
_diffrn_reflns_limit_h_max 9
_diffrn_reflns_limit_h_min -10
_diffrn_reflns_limit_k_max 12
_diffrn_reflns_limit_k_min -11
_diffrn_reflns_limit_l_max 22
_diffrn_reflns_limit_l_min -22
_diffrn_reflns_number 11104
_diffrn_reflns_theta_full 25.50
_diffrn_reflns_theta_max 25.50
_diffrn_reflns_theta_min 2.14
_exptl_absorpt_coefficient_mu 0.672
_exptl_absorpt_correction_T_max 0.9358
_exptl_absorpt_correction_T_min 0.8662
_exptl_absorpt_correction_type multi-scan
_exptl_absorpt_process_details 'SADABS(Bruker, 2000)'
_exptl_crystal_colour green
_exptl_crystal_density_diffrn 1.390
_exptl_crystal_density_method 'not measured'
_exptl_crystal_description block
_exptl_crystal_F_000 686
_exptl_crystal_size_max 0.22
_exptl_crystal_size_mid 0.12
_exptl_crystal_size_min 0.10
_refine_diff_density_max 0.382
_refine_diff_density_min -0.365
_refine_diff_density_rms 0.068
_refine_ls_extinction_method none
_refine_ls_goodness_of_fit_ref 1.065
_refine_ls_hydrogen_treatment constr
_refine_ls_matrix_type full
_refine_ls_number_parameters 409
_refine_ls_number_reflns 5738
_refine_ls_number_restraints 2
_refine_ls_restrained_S_all 1.065
_refine_ls_R_factor_all 0.0785
_refine_ls_R_factor_gt 0.0509
_refine_ls_shift/su_max 0.001
_refine_ls_shift/su_mean 0.000
_refine_ls_structure_factor_coef Fsqd
_refine_ls_weighting_details 'calc w=1/[\s^2^(Fo^2^)+(0.0421P)^2^+0.2429P] where P=(Fo^2^+2Fc^2^)/3'
_refine_ls_weighting_scheme calc
_refine_ls_wR_factor_gt 0.1029
_refine_ls_wR_factor_ref 0.1180
_reflns_number_gt 4055
_reflns_number_total 5738
_reflns_threshold_expression >2sigma(I)
_cod_data_source_file c5ra16112f2.cif
_cod_data_source_block CEC5
_cod_depositor_comments
;
The following automatic conversions were performed:

'_symmetry_cell_setting' value 'Triclinic' changed to 'triclinic'
according to
/usr/data/users/saulius/crontab/automatic-downloads/rss-feeds/RSC/lib/dictionaries/cif_core.dic
dictionary named 'cif_core.dic' version 2.4.2 from 2011-04-26.

Automatic conversion script
Id: cif_fix_values 3271 2015-04-21 07:52:19Z andrius 
;
_cod_original_sg_symbol_Hall '-p 1'
_cod_database_code 7222214

loop_
_symmetry_equiv_pos_as_xyz
'x, y, z'
'-x, -y, -z'

loop_
_atom_site_label
_atom_site_type_symbol
_atom_site_fract_x
_atom_site_fract_y
_atom_site_fract_z
_atom_site_U_iso_or_equiv
_atom_site_adp_type
_atom_site_occupancy
_atom_site_symmetry_multiplicity
_atom_site_calc_flag
_atom_site_refinement_flags
Ni1 Ni -0.02165(5) 0.61546(4) 0.73282(2) 0.02771(14) Uani 1 1 d .
N1 N -0.2393(3) 0.6237(3) 0.71155(14) 0.0321(7) Uani 1 1 d .
N2 N -0.4532(3) 0.5857(3) 0.68141(15) 0.0366(7) Uani 1 1 d .
N3 N -0.0866(3) 0.5292(3) 0.84898(15) 0.0339(7) Uani 1 1 d .
N4 N -0.0824(4) 0.3867(3) 0.96325(16) 0.0468(8) Uani 1 1 d .
N5 N 0.0504(3) 0.6998(3) 0.61608(15) 0.0341(7) Uani 1 1 d .
N6 N 0.1479(3) 0.8332(3) 0.50584(16) 0.0440(8) Uani 1 1 d .
O1 O 0.0846(3) 1.4288(2) 0.72800(12) 0.0352(6) Uani 1 1 d .
O2 O -0.0554(3) 1.3310(2) 0.67114(15) 0.0505(7) Uani 1 1 d .
O3 O 0.1731(3) 0.7025(2) 0.76010(12) 0.0359(6) Uani 1 1 d .
O4 O -0.0482(3) 0.8188(2) 0.74790(13) 0.0368(6) Uani 1 1 d .
O1W O 0.3692(4) 0.5431(4) 0.85845(19) 0.1124(14) Uani 1 1 d D
C1 C 0.0444(4) 1.3263(3) 0.71025(18) 0.0319(8) Uani 1 1 d .
C2 C 0.1277(4) 1.1889(3) 0.74081(17) 0.0274(7) Uani 1 1 d .
C3 C 0.2532(4) 1.1783(3) 0.77627(18) 0.0316(8) Uani 1 1 d .
H3 H 0.2862 1.2589 0.7815 0.038 Uiso 1 1 calc R
C4 C 0.3329(4) 1.0530(4) 0.80462(18) 0.0319(8) Uani 1 1 d .
C5 C 0.2787(4) 0.9345(3) 0.79623(17) 0.0318(8) Uani 1 1 d .
H5 H 0.3298 0.8489 0.8133 0.038 Uiso 1 1 calc R
C6 C 0.1497(4) 0.9415(3) 0.76283(17) 0.0281(8) Uani 1 1 d .
C7 C 0.0753(4) 1.0684(3) 0.73440(17) 0.0292(8) Uani 1 1 d .
H7 H -0.0096 1.0731 0.7111 0.035 Uiso 1 1 calc R
C8 C 0.0880(4) 0.8128(3) 0.75742(18) 0.0298(8) Uani 1 1 d .
C9 C 0.4730(4) 1.0477(4) 0.8425(2) 0.0419(9) Uani 1 1 d .
C10 C 0.6038(5) 1.1065(5) 0.7802(3) 0.0784(15) Uani 1 1 d .
H10A H 0.6925 1.1042 0.8030 0.118 Uiso 1 1 calc R
H10B H 0.5750 1.2004 0.7552 0.118 Uiso 1 1 calc R
H10C H 0.6258 1.0520 0.7433 0.118 Uiso 1 1 calc R
C11 C 0.4382(5) 1.1362(5) 0.9008(3) 0.0784(16) Uani 1 1 d .
H11A H 0.3468 1.1090 0.9355 0.118 Uiso 1 1 calc R
H11B H 0.4248 1.2319 0.8744 0.118 Uiso 1 1 calc R
H11C H 0.5212 1.1231 0.9290 0.118 Uiso 1 1 calc R
C12 C 0.5235(5) 0.9015(5) 0.8834(3) 0.0704(14) Uani 1 1 d .
H12A H 0.5500 0.8458 0.8471 0.106 Uiso 1 1 calc R
H12B H 0.4420 0.8628 0.9222 0.106 Uiso 1 1 calc R
H12C H 0.6103 0.9036 0.9068 0.106 Uiso 1 1 calc R
C13 C -0.3191(4) 0.5298(4) 0.70168(19) 0.0379(9) Uani 1 1 d .
H13 H -0.2865 0.4366 0.7080 0.045 Uiso 1 1 calc R
C14 C -0.3296(4) 0.7457(4) 0.69631(19) 0.0376(9) Uani 1 1 d .
H14 H -0.3037 0.8311 0.6986 0.045 Uiso 1 1 calc R
C15 C -0.4605(4) 0.7228(4) 0.6776(2) 0.0420(9) Uani 1 1 d .
H15 H -0.5403 0.7879 0.6647 0.050 Uiso 1 1 calc R
C16 C -0.5619(4) 0.5136(4) 0.6593(2) 0.0466(10) Uani 1 1 d .
H16A H -0.6625 0.5593 0.6688 0.056 Uiso 1 1 calc R
H16B H -0.5636 0.4199 0.6915 0.056 Uiso 1 1 calc R
C17 C -0.5280(4) 0.5077(4) 0.5765(2) 0.0373(9) Uani 1 1 d .
C18 C -0.3905(4) 0.5418(5) 0.5297(2) 0.0606(13) Uani 1 1 d .
H18 H -0.3154 0.5715 0.5493 0.073 Uiso 1 1 calc R
C19 C -0.3641(4) 0.5321(4) 0.4549(2) 0.0515(11) Uani 1 1 d .
H19 H -0.2702 0.5532 0.4251 0.062 Uiso 1 1 calc R
C20 C -0.0046(4) 0.4359(4) 0.89314(19) 0.0421(9) Uani 1 1 d .
H20 H 0.0959 0.4072 0.8776 0.051 Uiso 1 1 calc R
C21 C -0.2235(5) 0.5407(4) 0.8947(2) 0.0546(11) Uani 1 1 d .
H21 H -0.3059 0.6007 0.8797 0.066 Uiso 1 1 calc R
C22 C -0.2229(5) 0.4538(5) 0.9640(2) 0.0607(12) Uani 1 1 d .
H22 H -0.3032 0.4417 1.0047 0.073 Uiso 1 1 calc R
C23 C -0.0272(6) 0.2764(4) 1.0246(2) 0.0636(13) Uani 1 1 d .
H23A H -0.0959 0.2756 1.0722 0.076 Uiso 1 1 calc R
H23B H 0.0719 0.2967 1.0310 0.076 Uiso 1 1 calc R
C24 C 0.0580(5) 0.0278(4) 1.0582(2) 0.0467(10) Uani 1 1 d .
H24 H 0.0980 0.0454 1.0978 0.056 Uiso 1 1 calc R
C25 C -0.0143(4) 0.1345(4) 1.00984(19) 0.0416(9) Uani 1 1 d .
C26 C -0.0718(5) 0.1041(4) 0.9513(2) 0.0508(11) Uani 1 1 d .
H26 H -0.1208 0.1746 0.9178 0.061 Uiso 1 1 calc R
C27 C 0.1312(4) 0.8062(4) 0.58230(19) 0.0413(9) Uani 1 1 d .
H27 H 0.1720 0.8569 0.6085 0.050 Uiso 1 1 calc R
C28 C 0.0139(4) 0.6579(4) 0.5566(2) 0.0431(10) Uani 1 1 d .
H28 H -0.0433 0.5836 0.5623 0.052 Uiso 1 1 calc R
C29 C 0.0723(4) 0.7390(4) 0.4893(2) 0.0476(10) Uani 1 1 d .
H29 H 0.0628 0.7319 0.4409 0.057 Uiso 1 1 calc R
C30 C 0.2267(5) 0.9495(4) 0.4510(2) 0.0605(12) Uani 1 1 d .
H30A H 0.1580 1.0324 0.4457 0.073 Uiso 1 1 calc R
H30B H 0.2532 0.9289 0.4012 0.073 Uiso 1 1 calc R
C31 C 0.5057(5) 0.9042(5) 0.4586(2) 0.0599(12) Uani 1 1 d .
H31 H 0.5107 0.8387 0.4305 0.072 Uiso 1 1 calc R
C32 C 0.3693(5) 0.9763(4) 0.4760(2) 0.0498(11) Uani 1 1 d .
C33 C 0.3651(5) 1.0720(4) 0.5178(2) 0.0592(12) Uani 1 1 d .
H33 H 0.2737 1.1214 0.5304 0.071 Uiso 1 1 calc R
H1WA H 0.3237 0.6026 0.8240 0.071 Uiso 1 1 d RD
H1WB H 0.3978 0.4780 0.8348 0.071 Uiso 1 1 d RD

loop_
_atom_site_aniso_label
_atom_site_aniso_U_11
_atom_site_aniso_U_22
_atom_site_aniso_U_33
_atom_site_aniso_U_23
_atom_site_aniso_U_13
_atom_site_aniso_U_12
Ni1 0.0302(3) 0.0196(2) 0.0342(2) -0.00452(18) -0.00829(18) -0.00551(18)
N1 0.0317(16) 0.0309(18) 0.0338(16) -0.0060(13) -0.0068(13) -0.0048(14)
N2 0.0252(16) 0.047(2) 0.0391(17) -0.0110(15) -0.0065(13) -0.0078(15)
N3 0.0408(18) 0.0247(17) 0.0348(16) -0.0037(13) -0.0077(14) -0.0030(14)
N4 0.073(3) 0.0305(19) 0.0336(18) -0.0021(14) -0.0113(17) 0.0006(18)
N5 0.0348(17) 0.0304(18) 0.0355(16) -0.0019(13) -0.0056(13) -0.0108(14)
N6 0.0393(19) 0.052(2) 0.0350(17) 0.0041(15) -0.0065(14) -0.0124(16)
O1 0.0428(15) 0.0180(13) 0.0465(14) -0.0088(11) -0.0097(11) -0.0033(11)
O2 0.0634(18) 0.0308(15) 0.0694(18) -0.0188(13) -0.0393(15) 0.0073(14)
O3 0.0368(14) 0.0247(14) 0.0489(15) -0.0113(11) -0.0117(11) -0.0006(11)
O4 0.0334(14) 0.0282(14) 0.0521(15) -0.0110(12) -0.0129(12) -0.0038(11)
O1W 0.117(3) 0.130(4) 0.070(2) -0.006(2) -0.017(2) 0.030(3)
C1 0.038(2) 0.026(2) 0.0322(19) -0.0080(15) -0.0050(16) -0.0034(16)
C2 0.0312(19) 0.0207(19) 0.0293(18) -0.0037(14) -0.0041(14) -0.0047(15)
C3 0.035(2) 0.025(2) 0.041(2) -0.0118(16) -0.0094(16) -0.0106(16)
C4 0.032(2) 0.028(2) 0.0382(19) -0.0090(16) -0.0088(15) -0.0033(16)
C5 0.033(2) 0.026(2) 0.0356(19) -0.0065(15) -0.0074(15) 0.0004(16)
C6 0.034(2) 0.0189(18) 0.0330(18) -0.0082(15) -0.0052(15) -0.0062(15)
C7 0.0306(19) 0.0232(19) 0.0351(19) -0.0050(15) -0.0119(15) -0.0025(15)
C8 0.038(2) 0.0197(19) 0.0323(18) -0.0051(15) -0.0078(16) -0.0027(16)
C9 0.040(2) 0.036(2) 0.056(2) -0.0141(19) -0.0186(19) -0.0065(18)
C10 0.043(3) 0.087(4) 0.100(4) -0.004(3) -0.021(3) -0.014(3)
C11 0.077(3) 0.090(4) 0.094(4) -0.053(3) -0.051(3) 0.015(3)
C12 0.077(3) 0.056(3) 0.085(3) -0.003(3) -0.053(3) -0.002(3)
C13 0.037(2) 0.034(2) 0.042(2) -0.0063(17) -0.0082(17) -0.0037(18)
C14 0.038(2) 0.027(2) 0.049(2) -0.0092(17) -0.0088(17) -0.0058(17)
C15 0.035(2) 0.039(2) 0.049(2) -0.0062(19) -0.0097(18) 0.0040(18)
C16 0.034(2) 0.060(3) 0.049(2) -0.018(2) -0.0042(18) -0.014(2)
C17 0.028(2) 0.042(2) 0.044(2) -0.0128(18) -0.0080(16) -0.0052(17)
C18 0.037(2) 0.099(4) 0.058(3) -0.030(3) -0.008(2) -0.029(2)
C19 0.031(2) 0.080(3) 0.047(2) -0.020(2) 0.0005(18) -0.017(2)
C20 0.048(2) 0.042(2) 0.033(2) -0.0046(18) -0.0074(18) 0.001(2)
C21 0.050(3) 0.060(3) 0.045(2) -0.007(2) -0.003(2) 0.009(2)
C22 0.058(3) 0.071(3) 0.042(3) -0.006(2) 0.007(2) -0.003(3)
C23 0.108(4) 0.043(3) 0.040(2) 0.002(2) -0.029(2) -0.004(3)
C24 0.065(3) 0.044(3) 0.031(2) -0.0039(18) -0.0140(19) -0.007(2)
C25 0.059(3) 0.031(2) 0.0294(19) 0.0012(17) -0.0057(18) -0.0070(19)
C26 0.069(3) 0.038(3) 0.042(2) 0.0008(19) -0.018(2) 0.003(2)
C27 0.042(2) 0.044(2) 0.038(2) -0.0004(18) -0.0128(17) -0.0145(19)
C28 0.047(2) 0.039(2) 0.045(2) -0.0108(19) -0.0050(19) -0.0164(19)
C29 0.046(2) 0.058(3) 0.040(2) -0.013(2) -0.0085(19) -0.006(2)
C30 0.062(3) 0.061(3) 0.047(2) 0.018(2) -0.011(2) -0.024(2)
C31 0.063(3) 0.054(3) 0.060(3) -0.010(2) -0.003(2) -0.010(2)
C32 0.044(3) 0.046(3) 0.046(2) 0.012(2) -0.0017(19) -0.015(2)
C33 0.039(3) 0.059(3) 0.070(3) -0.006(2) -0.001(2) 0.001(2)

loop_
_atom_type_symbol
_atom_type_description
_atom_type_scat_dispersion_real
_atom_type_scat_dispersion_imag
_atom_type_scat_source
C C 0.0033 0.0016 'International Tables Vol C Tables 4.2.6.8 and 6.1.1.4'
H H 0.0000 0.0000 'International Tables Vol C Tables 4.2.6.8 and 6.1.1.4'
N N 0.0061 0.0033 'International Tables Vol C Tables 4.2.6.8 and 6.1.1.4'
O O 0.0106 0.0060 'International Tables Vol C Tables 4.2.6.8 and 6.1.1.4'
Ni Ni 0.3393 1.1124 'International Tables Vol C Tables 4.2.6.8 and 6.1.1.4'

loop_
_geom_angle_atom_site_label_1
_geom_angle_atom_site_label_2
_geom_angle_atom_site_label_3
_geom_angle
_geom_angle_site_symmetry_1
_geom_angle_site_symmetry_3
O1 Ni1 N1 109.44(10) 1_545 .
O1 Ni1 N3 86.48(10) 1_545 .
N1 Ni1 N3 92.05(11) . .
O1 Ni1 N5 92.35(10) 1_545 .
N1 Ni1 N5 89.52(10) . .
N3 Ni1 N5 178.28(12) . .
O1 Ni1 O4 157.30(9) 1_545 .
N1 Ni1 O4 93.26(10) . .
N3 Ni1 O4 92.53(10) . .
N5 Ni1 O4 88.07(10) . .
O1 Ni1 O3 96.73(9) 1_545 .
N1 Ni1 O3 153.84(10) . .
N3 Ni1 O3 89.33(10) . .
N5 Ni1 O3 89.56(9) . .
O4 Ni1 O3 60.57(8) . .
C13 N1 C14 104.9(3) . .
C13 N1 Ni1 132.3(3) . .
C14 N1 Ni1 122.6(2) . .
C13 N2 C15 107.7(3) . .
C13 N2 C16 125.2(3) . .
C15 N2 C16 126.8(3) . .
C20 N3 C21 104.1(3) . .
C20 N3 Ni1 125.5(2) . .
C21 N3 Ni1 130.0(3) . .
C20 N4 C22 106.3(3) . .
C20 N4 C23 126.1(4) . .
C22 N4 C23 127.5(4) . .
C27 N5 C28 104.2(3) . .
C27 N5 Ni1 129.6(2) . .
C28 N5 Ni1 126.1(2) . .
C27 N6 C29 106.8(3) . .
C27 N6 C30 125.8(3) . .
C29 N6 C30 127.3(3) . .
C1 O1 Ni1 132.2(2) . 1_565
C8 O3 Ni1 86.27(19) . .
C8 O4 Ni1 91.77(19) . .
H1WA O1W H1WB 99.8 . .
O2 C1 O1 125.5(3) . .
O2 C1 C2 119.0(3) . .
O1 C1 C2 115.5(3) . .
C3 C2 C7 118.7(3) . .
C3 C2 C1 122.1(3) . .
C7 C2 C1 119.2(3) . .
C2 C3 C4 123.4(3) . .
C2 C3 H3 118.3 . .
C4 C3 H3 118.3 . .
C3 C4 C5 116.4(3) . .
C3 C4 C9 121.1(3) . .
C5 C4 C9 122.5(3) . .
C6 C5 C4 121.5(3) . .
C6 C5 H5 119.3 . .
C4 C5 H5 119.3 . .
C7 C6 C5 120.2(3) . .
C7 C6 C8 118.8(3) . .
C5 C6 C8 121.0(3) . .
C6 C7 C2 119.8(3) . .
C6 C7 H7 120.1 . .
C2 C7 H7 120.1 . .
O4 C8 O3 121.2(3) . .
O4 C8 C6 118.5(3) . .
O3 C8 C6 120.3(3) . .
C12 C9 C11 108.5(4) . .
C12 C9 C10 108.5(4) . .
C11 C9 C10 109.0(4) . .
C12 C9 C4 112.5(3) . .
C11 C9 C4 109.8(3) . .
C10 C9 C4 108.4(3) . .
C9 C10 H10A 109.5 . .
C9 C10 H10B 109.5 . .
H10A C10 H10B 109.5 . .
C9 C10 H10C 109.5 . .
H10A C10 H10C 109.5 . .
H10B C10 H10C 109.5 . .
C9 C11 H11A 109.5 . .
C9 C11 H11B 109.5 . .
H11A C11 H11B 109.5 . .
C9 C11 H11C 109.5 . .
H11A C11 H11C 109.5 . .
H11B C11 H11C 109.5 . .
C9 C12 H12A 109.5 . .
C9 C12 H12B 109.5 . .
H12A C12 H12B 109.5 . .
C9 C12 H12C 109.5 . .
H12A C12 H12C 109.5 . .
H12B C12 H12C 109.5 . .
N1 C13 N2 111.3(3) . .
N1 C13 H13 124.4 . .
N2 C13 H13 124.4 . .
C15 C14 N1 109.9(3) . .
C15 C14 H14 125.1 . .
N1 C14 H14 125.1 . .
C14 C15 N2 106.3(3) . .
C14 C15 H15 126.8 . .
N2 C15 H15 126.8 . .
N2 C16 C17 114.0(3) . .
N2 C16 H16A 108.8 . .
C17 C16 H16A 108.8 . .
N2 C16 H16B 108.8 . .
C17 C16 H16B 108.8 . .
H16A C16 H16B 107.7 . .
C19 C17 C18 117.7(3) 2_466 .
C19 C17 C16 119.3(3) 2_466 .
C18 C17 C16 123.1(3) . .
C19 C18 C17 120.8(3) . .
C19 C18 H18 119.6 . .
C17 C18 H18 119.6 . .
C17 C19 C18 121.5(4) 2_466 .
C17 C19 H19 119.2 2_466 .
C18 C19 H19 119.2 . .
N3 C20 N4 112.3(3) . .
N3 C20 H20 123.8 . .
N4 C20 H20 123.8 . .
C22 C21 N3 110.7(4) . .
C22 C21 H21 124.7 . .
N3 C21 H21 124.7 . .
C21 C22 N4 106.5(4) . .
C21 C22 H22 126.8 . .
N4 C22 H22 126.8 . .
N4 C23 C25 113.7(3) . .
N4 C23 H23A 108.8 . .
C25 C23 H23A 108.8 . .
N4 C23 H23B 108.8 . .
C25 C23 H23B 108.8 . .
H23A C23 H23B 107.7 . .
C26 C24 C25 120.7(3) 2_557 .
C26 C24 H24 119.6 2_557 .
C25 C24 H24 119.6 . .
C24 C25 C26 117.9(3) . .
C24 C25 C23 117.7(3) . .
C26 C25 C23 124.4(3) . .
C24 C26 C25 121.4(4) 2_557 .
C24 C26 H26 119.3 2_557 .
C25 C26 H26 119.3 . .
N5 C27 N6 112.2(3) . .
N5 C27 H27 123.9 . .
N6 C27 H27 123.9 . .
C29 C28 N5 110.5(3) . .
C29 C28 H28 124.8 . .
N5 C28 H28 124.8 . .
C28 C29 N6 106.4(3) . .
C28 C29 H29 126.8 . .
N6 C29 H29 126.8 . .
N6 C30 C32 112.5(3) . .
N6 C30 H30A 109.1 . .
C32 C30 H30A 109.1 . .
N6 C30 H30B 109.1 . .
C32 C30 H30B 109.1 . .
H30A C30 H30B 107.8 . .
C32 C31 C33 120.7(4) . 2_676
C32 C31 H31 119.7 . .
C33 C31 H31 119.7 2_676 .
C33 C32 C31 118.4(4) . .
C33 C32 C30 120.7(4) . .
C31 C32 C30 120.9(4) . .
C32 C33 C31 120.9(4) . 2_676
C32 C33 H33 119.5 . .
C31 C33 H33 119.5 2_676 .

loop_
_geom_bond_atom_site_label_1
_geom_bond_atom_site_label_2
_geom_bond_distance
_geom_bond_site_symmetry_2
Ni1 O1 2.016(2) 1_545
Ni1 N1 2.048(3) .
Ni1 N3 2.076(3) .
Ni1 N5 2.092(3) .
Ni1 O4 2.115(2) .
Ni1 O3 2.234(2) .
N1 C13 1.319(4) .
N1 C14 1.379(4) .
N2 C13 1.338(4) .
N2 C15 1.355(4) .
N2 C16 1.455(4) .
N3 C20 1.314(4) .
N3 C21 1.365(5) .
N4 C20 1.341(4) .
N4 C22 1.356(5) .
N4 C23 1.466(5) .
N5 C27 1.313(4) .
N5 C28 1.371(4) .
N6 C27 1.339(4) .
N6 C29 1.354(5) .
N6 C30 1.480(5) .
O1 C1 1.269(4) .
O1 Ni1 2.016(2) 1_565
O2 C1 1.236(4) .
O3 C8 1.263(4) .
O4 C8 1.257(4) .
O1W H1WA 0.8704 .
O1W H1WB 0.8671 .
C1 C2 1.508(4) .
C2 C3 1.380(4) .
C2 C7 1.393(4) .
C3 C4 1.393(4) .
C3 H3 0.9300 .
C4 C5 1.395(4) .
C4 C9 1.534(5) .
C5 C6 1.392(4) .
C5 H5 0.9300 .
C6 C7 1.383(4) .
C6 C8 1.502(4) .
C7 H7 0.9300 .
C9 C12 1.519(5) .
C9 C11 1.532(5) .
C9 C10 1.532(5) .
C10 H10A 0.9600 .
C10 H10B 0.9600 .
C10 H10C 0.9600 .
C11 H11A 0.9600 .
C11 H11B 0.9600 .
C11 H11C 0.9600 .
C12 H12A 0.9600 .
C12 H12B 0.9600 .
C12 H12C 0.9600 .
C13 H13 0.9300 .
C14 C15 1.344(5) .
C14 H14 0.9300 .
C15 H15 0.9300 .
C16 C17 1.508(5) .
C16 H16A 0.9700 .
C16 H16B 0.9700 .
C17 C19 1.360(5) 2_466
C17 C18 1.389(5) .
C18 C19 1.376(5) .
C18 H18 0.9300 .
C19 C17 1.360(5) 2_466
C19 H19 0.9300 .
C20 H20 0.9300 .
C21 C22 1.339(5) .
C21 H21 0.9300 .
C22 H22 0.9300 .
C23 C25 1.508(5) .
C23 H23A 0.9700 .
C23 H23B 0.9700 .
C24 C26 1.372(5) 2_557
C24 C25 1.377(5) .
C24 H24 0.9300 .
C25 C26 1.390(5) .
C26 C24 1.372(5) 2_557
C26 H26 0.9300 .
C27 H27 0.9300 .
C28 C29 1.338(5) .
C28 H28 0.9300 .
C29 H29 0.9300 .
C30 C32 1.511(5) .
C30 H30A 0.9700 .
C30 H30B 0.9700 .
C31 C32 1.375(6) .
C31 C33 1.376(6) 2_676
C31 H31 0.9300 .
C32 C33 1.375(6) .
C33 C31 1.376(6) 2_676
C33 H33 0.9300 .

loop_
_geom_torsion_atom_site_label_1
_geom_torsion_atom_site_label_2
_geom_torsion_atom_site_label_3
_geom_torsion_atom_site_label_4
_geom_torsion
_geom_torsion_site_symmetry_1
_geom_torsion_site_symmetry_4
O1 Ni1 N1 C13 5.6(3) 1_545 .
N3 Ni1 N1 C13 -81.3(3) . .
N5 Ni1 N1 C13 98.0(3) . .
O4 Ni1 N1 C13 -174.0(3) . .
O3 Ni1 N1 C13 -174.0(2) . .
O1 Ni1 N1 C14 -167.1(2) 1_545 .
N3 Ni1 N1 C14 105.9(2) . .
N5 Ni1 N1 C14 -74.8(2) . .
O4 Ni1 N1 C14 13.3(2) . .
O3 Ni1 N1 C14 13.3(4) . .
O1 Ni1 N3 C20 34.7(3) 1_545 .
N1 Ni1 N3 C20 144.1(3) . .
N5 Ni1 N3 C20 -12(4) . .
O4 Ni1 N3 C20 -122.6(3) . .
O3 Ni1 N3 C20 -62.1(3) . .
O1 Ni1 N3 C21 -136.8(3) 1_545 .
N1 Ni1 N3 C21 -27.4(3) . .
N5 Ni1 N3 C21 176(62) . .
O4 Ni1 N3 C21 65.9(3) . .
O3 Ni1 N3 C21 126.5(3) . .
O1 Ni1 N5 C27 -121.7(3) 1_545 .
N1 Ni1 N5 C27 128.8(3) . .
N3 Ni1 N5 C27 -75(4) . .
O4 Ni1 N5 C27 35.5(3) . .
O3 Ni1 N5 C27 -25.0(3) . .
O1 Ni1 N5 C28 62.4(3) 1_545 .
N1 Ni1 N5 C28 -47.1(3) . .
N3 Ni1 N5 C28 109(4) . .
O4 Ni1 N5 C28 -140.3(3) . .
O3 Ni1 N5 C28 159.1(3) . .
O1 Ni1 O3 C8 177.65(18) 1_545 .
N1 Ni1 O3 C8 -2.7(3) . .
N3 Ni1 O3 C8 -95.97(19) . .
N5 Ni1 O3 C8 85.34(19) . .
O4 Ni1 O3 C8 -2.69(18) . .
O1 Ni1 O4 C8 3.6(3) 1_545 .
N1 Ni1 O4 C8 -177.30(19) . .
N3 Ni1 O4 C8 90.5(2) . .
N5 Ni1 O4 C8 -87.9(2) . .
O3 Ni1 O4 C8 2.69(18) . .
Ni1 O1 C1 O2 21.5(5) 1_565 .
Ni1 O1 C1 C2 -158.2(2) 1_565 .
O2 C1 C2 C3 171.4(3) . .
O1 C1 C2 C3 -8.8(5) . .
O2 C1 C2 C7 -9.7(5) . .
O1 C1 C2 C7 170.0(3) . .
C7 C2 C3 C4 1.5(5) . .
C1 C2 C3 C4 -179.6(3) . .
C2 C3 C4 C5 -0.6(5) . .
C2 C3 C4 C9 179.1(3) . .
C3 C4 C5 C6 -1.4(5) . .
C9 C4 C5 C6 178.9(3) . .
C4 C5 C6 C7 2.4(5) . .
C4 C5 C6 C8 -177.1(3) . .
C5 C6 C7 C2 -1.4(5) . .
C8 C6 C7 C2 178.1(3) . .
C3 C2 C7 C6 -0.5(5) . .
C1 C2 C7 C6 -179.4(3) . .
Ni1 O4 C8 O3 -4.9(3) . .
Ni1 O4 C8 C6 173.0(2) . .
Ni1 O3 C8 O4 4.6(3) . .
Ni1 O3 C8 C6 -173.2(3) . .
C7 C6 C8 O4 -19.7(4) . .
C5 C6 C8 O4 159.8(3) . .
C7 C6 C8 O3 158.2(3) . .
C5 C6 C8 O3 -22.3(5) . .
C3 C4 C9 C12 168.4(3) . .
C5 C4 C9 C12 -11.9(5) . .
C3 C4 C9 C11 47.4(5) . .
C5 C4 C9 C11 -132.9(4) . .
C3 C4 C9 C10 -71.5(4) . .
C5 C4 C9 C10 108.2(4) . .
C14 N1 C13 N2 -0.1(4) . .
Ni1 N1 C13 N2 -173.7(2) . .
C15 N2 C13 N1 0.3(4) . .
C16 N2 C13 N1 174.0(3) . .
C13 N1 C14 C15 -0.1(4) . .
Ni1 N1 C14 C15 174.3(2) . .
N1 C14 C15 N2 0.3(4) . .
C13 N2 C15 C14 -0.3(4) . .
C16 N2 C15 C14 -173.9(3) . .
C13 N2 C16 C17 -82.9(4) . .
C15 N2 C16 C17 89.6(4) . .
N2 C16 C17 C19 -167.1(4) . 2_466
N2 C16 C17 C18 12.6(5) . .
C19 C17 C18 C19 -1.6(7) 2_466 .
C16 C17 C18 C19 178.8(4) . .
C17 C18 C19 C17 1.6(7) . 2_466
C21 N3 C20 N4 1.0(4) . .
Ni1 N3 C20 N4 -172.3(2) . .
C22 N4 C20 N3 -0.4(4) . .
C23 N4 C20 N3 176.3(3) . .
C20 N3 C21 C22 -1.1(5) . .
Ni1 N3 C21 C22 171.7(3) . .
N3 C21 C22 N4 0.9(5) . .
C20 N4 C22 C21 -0.3(5) . .
C23 N4 C22 C21 -177.0(4) . .
C20 N4 C23 C25 -71.4(5) . .
C22 N4 C23 C25 104.7(5) . .
C26 C24 C25 C26 -0.2(6) 2_557 .
C26 C24 C25 C23 179.1(4) 2_557 .
N4 C23 C25 C24 170.3(4) . .
N4 C23 C25 C26 -10.4(6) . .
C24 C25 C26 C24 0.2(6) . 2_557
C23 C25 C26 C24 -179.0(4) . 2_557
C28 N5 C27 N6 -0.2(4) . .
Ni1 N5 C27 N6 -176.8(2) . .
C29 N6 C27 N5 0.4(4) . .
C30 N6 C27 N5 177.2(3) . .
C27 N5 C28 C29 -0.1(4) . .
Ni1 N5 C28 C29 176.6(3) . .
N5 C28 C29 N6 0.4(4) . .
C27 N6 C29 C28 -0.5(4) . .
C30 N6 C29 C28 -177.2(4) . .
C27 N6 C30 C32 39.5(6) . .
C29 N6 C30 C32 -144.3(4) . .
C33 C31 C32 C33 -0.3(7) 2_676 .
C33 C31 C32 C30 -179.3(4) 2_676 .
N6 C30 C32 C33 -93.4(5) . .
N6 C30 C32 C31 85.7(5) . .
C31 C32 C33 C31 0.3(7) . 2_676
C30 C32 C33 C31 179.3(4) . 2_676
